data_4022573
loop_
_publ_author_name
'Michael Klein'
'Manfred Zabel'
'G\"unther Bernhardt'
'Burkhard K\"onig'

_publ_section_title
;
 Tetrahydroxy 10-Membered Cyclic Enediynes
;
_journal_name_full 'Journal of Organic Chemistry'
_journal_page_first 9379
_journal_page_last 9383
_journal_paper_doi 10.1021/jo035250n
_journal_volume 68
_journal_year 2003
_chemical_compound_source 'see text'
_chemical_formula_moiety 'C25 H46 O6 Si2'
_chemical_formula_structural 'C25 H46 O6 Si2'
_chemical_formula_sum 'C25 H46 O6 Si2'
_chemical_formula_weight 498.80
_chemical_name_systematic
;
  ?
;
_space_group_IT_number 5
_symmetry_cell_setting monoclinic
_symmetry_space_group_name_Hall 'I 2y'
_symmetry_space_group_name_H-M 'I 1 2 1'
_atom_sites_solution_hydrogens geom
_atom_sites_solution_primary direct
_atom_sites_solution_secondary difmap
_audit_creation_date 'Aug 28 09:59:10 2002'
_audit_creation_method 'PLATON <TABLE ACC> option'
_cell_angle_alpha 90
_cell_angle_beta 94.85(2)
_cell_angle_gamma 90
_cell_formula_units_Z 4
_cell_length_a 11.811(3)
_cell_length_b 7.5016(9)
_cell_length_c 34.063(6)
_cell_measurement_reflns_used 3444
_cell_measurement_temperature 173
_cell_measurement_theta_max 25.83
_cell_measurement_theta_min 2.39
_cell_volume 3007.2(10)
_computing_cell_refinement 'STOE (1998)'
_computing_data_collection 'STOE (1998)'
_computing_data_reduction 'STOE (1998)'
_computing_molecular_graphics 'PLATON (Spek, 1990)'
_computing_publication_material 'PLATON (Spek, 1990)'
_computing_structure_refinement 'SHELXL-97 (Sheldrick, 1997)'
_computing_structure_solution 'SIR-97 (Altomare, 1993)'
_diffrn_ambient_temperature 173(1)
_diffrn_measured_fraction_theta_full 0.97
_diffrn_measured_fraction_theta_max 0.97
_diffrn_measurement_device_type 'STOE-IPDS diffractometer'
_diffrn_measurement_method rotation
_diffrn_radiation_monochromator graphite
_diffrn_radiation_source 'fine-focus sealed tube'
_diffrn_radiation_type 'Mo K\a'
_diffrn_radiation_wavelength 0.71073
_diffrn_reflns_av_R_equivalents 0.1049
_diffrn_reflns_av_sigmaI/netI 0.1105
_diffrn_reflns_limit_h_max 10
_diffrn_reflns_limit_h_min -14
_diffrn_reflns_limit_k_max 8
_diffrn_reflns_limit_k_min -9
_diffrn_reflns_limit_l_max 41
_diffrn_reflns_limit_l_min -41
_diffrn_reflns_number 7255
_diffrn_reflns_reduction_process
;
  ?
;
_diffrn_reflns_theta_full 25.83
_diffrn_reflns_theta_max 25.83
_diffrn_reflns_theta_min 2.39
_diffrn_standards_decay_% 0
_diffrn_standards_interval_count 0
_diffrn_standards_interval_time 0
_diffrn_standards_number 0
_exptl_absorpt_coefficient_mu 0.150
_exptl_absorpt_correction_type none
_exptl_crystal_colour 'translucent colourless'
_exptl_crystal_density_diffrn 1.102
_exptl_crystal_density_method 'Not Measured'
_exptl_crystal_description needle
_exptl_crystal_F_000 1088
_exptl_crystal_size_max 0.52
_exptl_crystal_size_mid 0.20
_exptl_crystal_size_min 0.04
_refine_diff_density_max 1.585
_refine_diff_density_min -0.425
_refine_diff_density_rms 0.085
_refine_ls_abs_structure_details 'Flack H.D. (1983), Acta Cryst. A39, 876-881'
_refine_ls_abs_structure_Flack 0.0(4)
_refine_ls_extinction_method none
_refine_ls_goodness_of_fit_ref 0.982
_refine_ls_hydrogen_treatment constr
_refine_ls_matrix_type full
_refine_ls_number_parameters 298
_refine_ls_number_reflns 5330
_refine_ls_number_restraints 1
_refine_ls_restrained_S_all 0.982
_refine_ls_R_factor_all 0.1614
_refine_ls_R_factor_gt 0.1050
_refine_ls_shift/su_max 0.001
_refine_ls_shift/su_mean 0.000
_refine_ls_structure_factor_coef Fsqd
_refine_ls_weighting_details 'calc w=1/[\s^2^(Fo^2^)+(0.1973P)^2^+0.0000P] where P=(Fo^2^+2Fc^2^)/3'
_refine_ls_weighting_scheme calc
_refine_ls_wR_factor_gt 0.2697
_refine_ls_wR_factor_ref 0.3159
_reflns_number_gt 2799
_reflns_number_total 5330
_reflns_threshold_expression I>2\\s(I)
_cod_data_source_file jo035250nsi20030902_012823.cif
_cod_data_source_block b034
_cod_depositor_comments
;
The following automatic conversions were performed:
'_symmetry_cell_setting' value 'Monoclinic' changed to 'monoclinic'
according to '/home/saulius/struct/CIF-dictionaries/cif_core.dic'
dictionary named 'cif_core.dic' version 2.4.1 from 2010-06-29.

Automatic conversion script
Id: cif_fix_enum 1527 2010-12-29 10:47:43Z saulius 
;
_cod_original_sg_symbol_H-M 'I 2'
_cod_database_code 4022573

loop_
_symmetry_equiv_pos_as_xyz
x,y,z
-x,y,-z
1/2+x,1/2+y,1/2+z
1/2-x,1/2+y,1/2-z

loop_
_atom_site_aniso_label
_atom_site_aniso_U_11
_atom_site_aniso_U_22
_atom_site_aniso_U_33
_atom_site_aniso_U_23
_atom_site_aniso_U_13
_atom_site_aniso_U_12
Si1 0.0621(13) 0.0463(12) 0.0625(12) -0.0018(10) -0.0081(10) 0.0086(11)
Si2 0.141(3) 0.0674(19) 0.0806(18) 0.0224(14) 0.0314(18) 0.0032(18)
O1 0.060(3) 0.030(2) 0.051(3) 0.004(2) 0.004(2) 0.006(2)
O2 0.057(3) 0.036(2) 0.058(3) 0.009(2) 0.005(2) 0.002(2)
O3 0.063(3) 0.050(3) 0.091(4) -0.004(3) 0.008(3) 0.003(3)
O4 0.068(3) 0.033(3) 0.072(3) -0.009(3) -0.007(3) 0.005(3)
O5 0.066(4) 0.044(3) 0.073(3) -0.005(3) 0.006(3) 0.012(3)
O6 0.081(4) 0.041(3) 0.058(3) 0.001(2) 0.006(3) -0.007(3)
C1 0.053(5) 0.034(4) 0.063(4) 0.010(3) 0.002(4) 0.005(3)
C2 0.061(5) 0.028(3) 0.047(4) 0.003(3) 0.003(3) -0.003(3)
C3 0.060(4) 0.033(4) 0.045(3) 0.000(3) 0.000(3) 0.005(3)
C4 0.074(6) 0.054(5) 0.075(5) 0.011(4) 0.001(4) 0.013(5)
C5 0.076(6) 0.043(4) 0.073(5) -0.010(4) 0.023(4) -0.005(4)
C6 0.057(5) 0.032(3) 0.046(4) -0.007(3) 0.000(3) -0.004(3)
C7 0.053(4) 0.026(3) 0.057(4) 0.003(3) -0.014(4) -0.003(3)
C8 0.064(5) 0.032(4) 0.066(5) -0.007(4) 0.004(4) -0.004(4)
C9 0.057(5) 0.043(4) 0.076(5) -0.002(4) 0.011(4) -0.002(4)
C10 0.090(8) 0.135(11) 0.072(6) -0.036(7) 0.000(5) 0.021(7)
C11 0.090(8) 0.059(6) 0.116(8) 0.031(6) -0.012(6) 0.012(5)
C12 0.067(6) 0.056(5) 0.091(6) -0.003(5) -0.014(5) 0.002(5)
C13 0.082(7) 0.124(11) 0.113(8) -0.039(8) 0.025(6) -0.028(8)
C14 0.094(9) 0.100(10) 0.138(11) -0.034(9) -0.014(8) -0.028(8)
C15 0.113(12) 0.073(8) 0.230(18) 0.048(10) 0.017(11) -0.019(8)
C16 0.052(5) 0.040(4) 0.052(4) 0.002(3) 0.007(3) -0.005(3)
C17 0.050(5) 0.037(4) 0.066(5) 0.005(4) 0.006(4) 0.004(4)
C18 0.061(5) 0.036(4) 0.077(5) -0.004(4) 0.017(4) 0.001(4)
C19 0.045(4) 0.041(4) 0.072(5) 0.002(4) -0.012(4) -0.002(3)
C20 0.23(2) 0.088(9) 0.076(7) 0.001(7) 0.047(9) 0.032(11)
C21 0.098(10) 0.115(12) 0.170(14) 0.034(10) -0.019(9) -0.023(8)
C22 0.186(17) 0.094(10) 0.088(7) 0.032(7) 0.033(9) 0.026(10)
C23 0.085(10) 0.18(2) 0.22(2) 0.096(16) -0.048(11) -0.008(11)
C24 0.43(4) 0.078(10) 0.198(18) -0.043(12) 0.18(2) -0.004(17)
C25 0.29(2) 0.090(10) 0.090(8) 0.038(8) 0.064(11) 0.062(13)

loop_
_atom_site_label
_atom_site_type_symbol
_atom_site_thermal_displace_type
_atom_site_fract_x
_atom_site_fract_y
_atom_site_fract_z
_atom_site_occupancy
_atom_site_U_iso_or_equiv
_atom_site_calc_flag
_atom_site_refinement_flags
Si1 Si Uani 1.1221(2) 0.8990(3) 1.39852(7) 1.000 0.0577(7) . .
Si2 Si Uani 0.6550(4) 0.6031(4) 1.43163(9) 1.000 0.0951(13) . .
O1 O Uani 0.8527(5) 0.9973(6) 1.29985(14) 1.000 0.0470(16) . .
O2 O Uani 0.7060(5) 1.0753(7) 1.33512(14) 1.000 0.0503(16) . .
O3 O Uani 1.1887(5) 0.4109(8) 1.26720(19) 1.000 0.0679(19) . .
O4 O Uani 1.0116(5) 0.9160(7) 1.36491(16) 1.000 0.0584(17) . .
O5 O Uani 0.4650(5) 0.6305(7) 1.23997(16) 1.000 0.0610(19) . .
O6 O Uani 0.7198(5) 0.6721(7) 1.39279(16) 1.000 0.0600(19) . .
C1 C Uani 0.7845(7) 1.1489(10) 1.3108(2) 1.000 0.050(3) . .
C2 C Uani 0.8374(7) 0.8537(9) 1.3258(2) 1.000 0.045(2) . .
C3 C Uani 0.7596(7) 0.9274(9) 1.3550(2) 1.000 0.046(2) . .
C4 C Uani 0.7254(9) 1.2268(13) 1.2746(3) 1.000 0.068(3) . .
C5 C Uani 0.8640(8) 1.2821(11) 1.3335(3) 1.000 0.063(3) . .
C6 C Uani 0.9505(7) 0.7788(9) 1.3434(2) 1.000 0.045(2) . .
C7 C Uani 1.0157(7) 0.7049(9) 1.3123(2) 1.000 0.046(2) . .
C8 C Uani 1.0639(7) 0.6411(10) 1.2867(2) 1.000 0.054(3) . .
C9 C Uani 1.1263(8) 0.5640(11) 1.2550(3) 1.000 0.058(3) . .
C10 C Uani 1.0758(11) 1.006(2) 1.4429(3) 1.000 0.099(5) . .
C11 C Uani 1.1578(11) 0.6584(14) 1.4089(4) 1.000 0.090(4) . .
C12 C Uani 1.2475(9) 1.0150(12) 1.3805(3) 1.000 0.073(3) . .
C13 C Uani 1.2872(10) 0.923(2) 1.3451(4) 1.000 0.105(5) . .
C14 C Uani 1.3433(12) 1.0214(19) 1.4129(4) 1.000 0.112(6) . .
C15 C Uani 1.2150(14) 1.2079(18) 1.3683(6) 1.000 0.139(8) . .
C16 C Uani 0.6664(7) 0.8029(10) 1.3674(2) 1.000 0.048(3) . .
C17 C Uani 0.5976(7) 0.7181(10) 1.3346(2) 1.000 0.051(3) . .
C18 C Uani 0.5401(8) 0.6453(11) 1.3085(3) 1.000 0.057(3) . .
C19 C Uani 0.4624(7) 0.5566(11) 1.2784(2) 1.000 0.054(3) . .
C20 C Uani 0.6443(17) 0.801(2) 1.4659(3) 1.000 0.129(8) . .
C21 C Uani 0.5083(13) 0.518(2) 1.4195(5) 1.000 0.129(7) . .
C22 C Uani 0.7500(17) 0.4402(19) 1.4564(4) 1.000 0.121(7) . .
C23 C Uani 0.8663(14) 0.503(3) 1.4603(6) 1.000 0.165(10) . .
C24 C Uani 0.724(3) 0.261(2) 1.4281(7) 1.000 0.227(15) . .
C25 C Uani 0.693(2) 0.374(2) 1.4944(4) 1.000 0.154(8) . .
H2 H Uiso 0.79590 0.75660 1.31050 1.000 0.0550 calc R
H3 H Uiso 0.80620 0.97040 1.37900 1.000 0.0560 calc R
H3A H Uiso 1.18940 0.40010 1.29180 1.000 0.0820 calc R
H4A H Uiso 0.78160 1.26540 1.25680 1.000 0.0820 calc R
H4B H Uiso 0.68000 1.32950 1.28170 1.000 0.0820 calc R
H4C H Uiso 0.67540 1.13690 1.26140 1.000 0.0820 calc R
H5 H Uiso 0.43060 0.72870 1.23890 1.000 0.0730 calc R
H5A H Uiso 0.82000 1.38530 1.34120 1.000 0.0760 calc R
H5B H Uiso 0.92250 1.32150 1.31670 1.000 0.0760 calc R
H5C H Uiso 0.90020 1.22450 1.35710 1.000 0.0760 calc R
H6 H Uiso 0.93480 0.68070 1.36210 1.000 0.0540 calc R
H9A H Uiso 1.07150 0.53250 1.23240 1.000 0.0700 calc R
H9B H Uiso 1.17900 0.65470 1.24580 1.000 0.0700 calc R
H10A H Uiso 1.13650 0.99700 1.46430 1.000 0.1190 calc R
H10B H Uiso 1.00760 0.94560 1.45070 1.000 0.1190 calc R
H10C H Uiso 1.05860 1.13140 1.43740 1.000 0.1190 calc R
H11A H Uiso 1.09030 0.59620 1.41670 1.000 0.1080 calc R
H11B H Uiso 1.21870 0.65080 1.43020 1.000 0.1080 calc R
H11C H Uiso 1.18300 0.60270 1.38510 1.000 0.1080 calc R
H13A H Uiso 1.31060 0.80110 1.35210 1.000 0.1260 calc R
H13B H Uiso 1.35190 0.98830 1.33590 1.000 0.1260 calc R
H13C H Uiso 1.22520 0.92000 1.32410 1.000 0.1260 calc R
H14A H Uiso 1.40800 1.08570 1.40350 1.000 0.1350 calc R
H14B H Uiso 1.36650 0.89970 1.42030 1.000 0.1350 calc R
H14C H Uiso 1.31740 1.08290 1.43590 1.000 0.1350 calc R
H15A H Uiso 1.15430 1.20550 1.34680 1.000 0.1660 calc R
H15B H Uiso 1.28160 1.26900 1.35940 1.000 0.1660 calc R
H15C H Uiso 1.18840 1.27160 1.39090 1.000 0.1660 calc R
H16 H Uiso 0.61430 0.87420 1.38290 1.000 0.0580 calc R
H19A H Uiso 0.48260 0.42870 1.27740 1.000 0.0640 calc R
H19B H Uiso 0.38380 0.56470 1.28630 1.000 0.0640 calc R
H20A H Uiso 0.61050 0.76290 1.48980 1.000 0.1570 calc R
H20B H Uiso 0.59660 0.89360 1.45260 1.000 0.1570 calc R
H20C H Uiso 0.72040 0.84950 1.47300 1.000 0.1570 calc R
H21A H Uiso 0.47560 0.48220 1.44380 1.000 0.1550 calc R
H21B H Uiso 0.46140 0.61220 1.40650 1.000 0.1550 calc R
H21C H Uiso 0.51050 0.41520 1.40190 1.000 0.1550 calc R
H23A H Uiso 0.91510 0.41390 1.47420 1.000 0.2000 calc R
H23B H Uiso 0.89210 0.52400 1.43410 1.000 0.2000 calc R
H23C H Uiso 0.87060 0.61520 1.47530 1.000 0.2000 calc R
H24A H Uiso 0.75480 0.15470 1.44200 1.000 0.2730 calc R
H24B H Uiso 0.76060 0.27550 1.40350 1.000 0.2730 calc R
H24C H Uiso 0.64200 0.24720 1.42210 1.000 0.2730 calc R
H25A H Uiso 0.67310 0.47760 1.51000 1.000 0.1860 calc R
H25B H Uiso 0.74680 0.29850 1.51030 1.000 0.1860 calc R
H25C H Uiso 0.62440 0.30590 1.48630 1.000 0.1860 calc R

loop_
_atom_type_symbol
_atom_type_description
_atom_type_scat_dispersion_real
_atom_type_scat_dispersion_imag
_atom_type_scat_source
Si Si 0.0817 0.0704 'International Tables Vol C Tables 4.2.6.8 and 6.1.1.4'
O O 0.0106 0.0060 'International Tables Vol C Tables 4.2.6.8 and 6.1.1.4'
H H 0.0000 0.0000 'International Tables Vol C Tables 4.2.6.8 and 6.1.1.4'
C C 0.0033 0.0016 'International Tables Vol C Tables 4.2.6.8 and 6.1.1.4'

loop_
_geom_angle_atom_site_label_1
_geom_angle_atom_site_label_2
_geom_angle_atom_site_label_3
_geom_angle
_geom_angle_publ_flag
O4 Si1 C10 105.2(5) yes
O4 Si1 C11 110.7(5) yes
O4 Si1 C12 109.6(4) yes
C10 Si1 C11 110.0(6) yes
C10 Si1 C12 111.5(5) yes
C11 Si1 C12 109.8(5) yes
O6 Si2 C20 107.7(5) yes
O6 Si2 C21 114.3(6) yes
O6 Si2 C22 105.7(6) yes
C20 Si2 C21 107.2(8) yes
C20 Si2 C22 108.1(7) yes
C21 Si2 C22 113.5(8) yes
C1 O1 C2 109.3(5) yes
C1 O2 C3 107.3(6) yes
Si1 O4 C6 129.2(5) yes
Si2 O6 C16 119.2(5) yes
C9 O3 H3A 109.47 no
C19 O5 H5 109.45 no
O1 C1 C4 109.0(6) yes
O1 C1 O2 104.5(6) yes
O2 C1 C5 111.4(6) yes
O1 C1 C5 108.0(6) yes
O2 C1 C4 110.9(7) yes
C4 C1 C5 112.8(7) no
C3 C2 C6 115.9(6) no
O1 C2 C3 104.4(5) yes
O1 C2 C6 111.9(6) yes
O2 C3 C16 107.8(6) yes
O2 C3 C2 104.0(5) yes
C2 C3 C16 116.7(6) no
O4 C6 C7 111.7(7) yes
O4 C6 C2 109.0(6) yes
C2 C6 C7 110.5(6) no
C6 C7 C8 177.0(8) no
C7 C8 C9 178.7(8) no
O3 C9 C8 112.6(8) yes
Si1 C12 C15 109.8(9) yes
Si1 C12 C13 111.2(8) yes
Si1 C12 C14 109.9(8) yes
C14 C12 C15 108.7(10) no
C13 C12 C15 107.6(11) no
C13 C12 C14 109.6(10) no
O6 C16 C17 110.6(6) yes
O6 C16 C3 107.3(6) yes
C3 C16 C17 114.8(6) no
C16 C17 C18 178.1(9) no
C17 C18 C19 175.7(10) no
O5 C19 C18 113.7(7) yes
Si2 C22 C24 101.4(12) yes
Si2 C22 C25 107.5(13) yes
C23 C22 C25 119.4(15) no
C24 C22 C25 98.6(14) no
C23 C22 C24 116.3(18) no
Si2 C22 C23 111.6(12) yes
O1 C2 H2 108.18 no
C3 C2 H2 108.08 no
C6 C2 H2 108.13 no
O2 C3 H3 109.28 no
C2 C3 H3 109.40 no
C16 C3 H3 109.30 no
C1 C4 H4A 109.56 no
C1 C4 H4B 109.45 no
C1 C4 H4C 109.45 no
H4A C4 H4B 109.49 no
H4A C4 H4C 109.44 no
H4B C4 H4C 109.44 no
C1 C5 H5A 109.47 no
C1 C5 H5B 109.51 no
C1 C5 H5C 109.43 no
H5A C5 H5B 109.52 no
H5A C5 H5C 109.48 no
H5B C5 H5C 109.42 no
O4 C6 H6 108.49 no
C2 C6 H6 108.54 no
C7 C6 H6 108.54 no
O3 C9 H9A 109.01 no
O3 C9 H9B 109.04 no
C8 C9 H9A 109.14 no
C8 C9 H9B 109.16 no
H9A C9 H9B 107.72 no
Si1 C10 H10A 109.40 no
Si1 C10 H10B 109.27 no
Si1 C10 H10C 109.55 no
H10A C10 H10B 109.43 no
H10A C10 H10C 109.63 no
H10B C10 H10C 109.55 no
Si1 C11 H11A 109.48 no
Si1 C11 H11B 109.53 no
Si1 C11 H11C 109.42 no
H11A C11 H11B 109.57 no
H11A C11 H11C 109.40 no
H11B C11 H11C 109.42 no
C12 C13 H13A 109.59 no
C12 C13 H13B 109.40 no
C12 C13 H13C 109.43 no
H13A C13 H13B 109.43 no
H13A C13 H13C 109.55 no
H13B C13 H13C 109.42 no
C12 C14 H14A 109.45 no
C12 C14 H14B 109.49 no
C12 C14 H14C 109.47 no
H14A C14 H14B 109.50 no
H14A C14 H14C 109.52 no
H14B C14 H14C 109.41 no
C12 C15 H15A 109.45 no
C12 C15 H15B 109.48 no
C12 C15 H15C 109.53 no
H15A C15 H15B 109.43 no
H15A C15 H15C 109.44 no
H15B C15 H15C 109.50 no
O6 C16 H16 108.04 no
C3 C16 H16 107.98 no
C17 C16 H16 107.93 no
O5 C19 H19A 108.76 no
O5 C19 H19B 108.63 no
C18 C19 H19A 108.87 no
C18 C19 H19B 109.02 no
H19A C19 H19B 107.64 no
Si2 C20 H20A 109.62 no
Si2 C20 H20B 109.58 no
Si2 C20 H20C 109.53 no
H20A C20 H20B 109.40 no
H20A C20 H20C 109.44 no
H20B C20 H20C 109.26 no
Si2 C21 H21A 109.43 no
Si2 C21 H21B 109.46 no
Si2 C21 H21C 109.52 no
H21A C21 H21B 109.34 no
H21A C21 H21C 109.53 no
H21B C21 H21C 109.55 no
C22 C23 H23A 109.74 no
C22 C23 H23B 109.54 no
C22 C23 H23C 109.45 no
H23A C23 H23B 109.56 no
H23A C23 H23C 109.32 no
H23B C23 H23C 109.22 no
C22 C24 H24A 109.48 no
C22 C24 H24B 109.36 no
C22 C24 H24C 109.68 no
H24A C24 H24B 109.27 no
H24A C24 H24C 109.56 no
H24B C24 H24C 109.47 no
C22 C25 H25A 109.34 no
C22 C25 H25B 109.36 no
C22 C25 H25C 109.37 no
H25A C25 H25B 109.41 no
H25A C25 H25C 109.63 no
H25B C25 H25C 109.71 no

loop_
_geom_bond_atom_site_label_1
_geom_bond_atom_site_label_2
_geom_bond_distance
_geom_bond_publ_flag
Si1 O4 1.667(6) yes
Si1 C10 1.835(12) yes
Si1 C11 1.880(11) yes
Si1 C12 1.866(11) yes
Si2 O6 1.666(7) yes
Si2 C20 1.899(14) yes
Si2 C21 1.860(16) yes
Si2 C22 1.818(17) yes
O1 C1 1.460(9) yes
O1 C2 1.415(8) yes
O2 C1 1.407(9) yes
O2 C3 1.420(9) yes
O3 C9 1.408(11) yes
O4 C6 1.424(9) yes
O5 C19 1.424(9) yes
O6 C16 1.420(9) yes
O3 H3A 0.8412 no
O5 H5 0.8406 no
C1 C5 1.535(12) no
C1 C4 1.484(12) no
C2 C6 1.525(11) no
C2 C3 1.515(11) no
C3 C16 1.530(11) no
C6 C7 1.470(10) no
C7 C8 1.182(10) no
C8 C9 1.476(12) no
C12 C14 1.513(17) no
C12 C13 1.499(17) no
C12 C15 1.545(17) no
C16 C17 1.470(10) no
C17 C18 1.203(12) no
C18 C19 1.475(12) no
C22 C25 1.59(2) no
C22 C23 1.45(3) no
C22 C24 1.67(2) no
C2 H2 0.9996 no
C3 H3 0.9996 no
C4 H4A 0.9799 no
C4 H4B 0.9806 no
C4 H4C 0.9802 no
C5 H5A 0.9804 no
C5 H5B 0.9793 no
C5 H5C 0.9786 no
C6 H6 1.0008 no
C9 H9A 0.9915 no
C9 H9B 0.9907 no
C10 H10A 0.9806 no
C10 H10B 0.9803 no
C10 H10C 0.9772 no
C11 H11A 0.9797 no
C11 H11B 0.9792 no
C11 H11C 0.9804 no
C13 H13A 0.9789 no
C13 H13B 0.9811 no
C13 H13C 0.9797 no
C14 H14A 0.9801 no
C14 H14B 0.9800 no
C14 H14C 0.9802 no
C15 H15A 0.9807 no
C15 H15B 0.9803 no
C15 H15C 0.9801 no
C16 H16 0.9992 no
C19 H19A 0.9900 no
C19 H19B 0.9900 no
C20 H20A 0.9792 no
C20 H20B 0.9808 no
C20 H20C 0.9808 no
C21 H21A 0.9800 no
C21 H21B 0.9802 no
C21 H21C 0.9785 no
C23 H23A 0.9783 no
C23 H23B 0.9799 no
C23 H23C 0.9837 no
C24 H24A 0.9815 no
C24 H24B 0.9809 no
C24 H24C 0.9783 no
C25 H25A 0.9812 no
C25 H25B 0.9796 no
C25 H25C 0.9776 no

loop_
_geom_contact_atom_site_label_1
_geom_contact_atom_site_label_2
_geom_contact_distance
_geom_contact_site_symmetry_2
_geom_contact_publ_flag
O1 O4 2.846(8) . no
O1 O5 2.823(8) 4_657 no
O1 C4 3.317(11) 4_647 no
O3 O5 2.776(8) 4_647 no
O3 C19 3.403(10) 1_655 no
O4 C5 3.378(10) . no
O4 O1 2.846(8) . no
O5 O3 2.776(8) 4_657 no
O5 O1 2.823(8) 4_647 no
O6 C6 3.416(10) . no
O2 H24B 2.8005 1_565 no
O3 H19B 2.6098 1_655 no
O3 H9B 2.5394 4_747 no
O3 H5 1.9614 4_647 no
O4 H15A 2.8484 . no
O4 H5C 2.6643 . no
O4 H3 2.5454 . no
O5 H3A 2.8728 4_657 no
O5 H5B 2.8246 4_647 no
O6 H6 2.8274 . no
O6 H23B 2.6214 . no
C2 C4 3.567(12) 4_647 no
C3 C24 3.58(2) 1_565 no
C4 C2 3.567(12) 4_657 no
C4 O1 3.317(11) 4_657 no
C5 O4 3.378(10) . no
C6 O6 3.416(10) . no
C7 C11 3.582(15) . no
C11 C7 3.582(15) . no
C17 C21 3.499(18) . no
C19 O3 3.403(10) 1_455 no
C21 C17 3.499(18) . no
C24 C3 3.58(2) 1_545 no
C2 H5C 3.0480 . no
C3 H5C 2.7767 . no
C3 H24B 3.0895 1_565 no
C4 H2 2.8970 4_657 no
C5 H24B 2.7698 1_565 no
C5 H3 2.9180 . no
C7 H13C 2.9529 . no
C7 H5B 3.0877 1_545 no
C8 H13C 3.0363 . no
C8 H19A 3.0856 4_657 no
C9 H5 2.6163 4_647 no
C10 H15C 3.0454 . no
C10 H14C 2.9406 . no
C11 H14B 3.0564 . no
C11 H13A 2.9558 . no
C11 H6 2.9659 . no
C11 H15C 2.9939 1_545 no
C13 H11C 3.0705 . no
C15 H11C 3.0460 1_565 no
C15 H3A 2.9711 1_565 no
C17 H2 2.5628 . no
C18 H4B 3.0710 1_545 no
C19 H4B 3.0776 1_545 no
C20 H24A 3.0961 1_565 no
C20 H25A 2.8586 . no
C20 H23C 3.0074 . no
C20 H16 2.8724 . no
C21 H24C 2.5699 . no
C21 H25C 3.0103 . no
C24 H3 2.9609 1_545 no
C24 H21C 2.8483 . no
C25 H20A 3.0756 . no
C25 H21A 3.0780 . no
H2 C17 2.5628 . no
H2 C4 2.8970 4_647 no
H2 H4A 2.3964 4_647 no
H3 O4 2.5454 . no
H3 C5 2.9180 . no
H3 C24 2.9609 1_565 no
H3 H5C 2.3585 . no
H3 H24B 2.5102 1_565 no
H3A C15 2.9711 1_545 no
H3A H15A 2.4381 1_545 no
H3A O5 2.8728 4_647 no
H3A H5 2.1225 4_647 no
H4A H5B 2.5565 . no
H4A H2 2.3964 4_657 no
H4B C18 3.0710 1_565 no
H4B C19 3.0776 1_565 no
H4B H5A 2.5398 . no
H4B H19A 2.4399 1_565 no
H5 O3 1.9614 4_657 no
H5 C9 2.6163 4_657 no
H5 H3A 2.1225 4_657 no
H5 H9A 2.4808 4_657 no
H5A H4B 2.5398 . no
H5A H24B 2.4343 1_565 no
H5B C7 3.0877 1_565 no
H5B H4A 2.5565 . no
H5B O5 2.8246 4_657 no
H5C O4 2.6643 . no
H5C C2 3.0480 . no
H5C C3 2.7767 . no
H5C H3 2.3585 . no
H5C H24B 2.4091 1_565 no
H6 O6 2.8274 . no
H6 C11 2.9659 . no
H6 H11A 2.5800 . no
H9A H5 2.4808 4_647 no
H9A H13B 2.5879 4_747 no
H9B O3 2.5394 4_757 no
H10A H14C 2.5031 . no
H10C H15C 2.5250 . no
H11A H6 2.5800 . no
H11A H23B 2.5218 . no
H11B H14B 2.5975 . no
H11C C13 3.0705 . no
H11C C15 3.0460 1_545 no
H11C H13A 2.4569 . no
H11C H15C 2.4920 1_545 no
H13A C11 2.9558 . no
H13A H11C 2.4569 . no
H13A H14B 2.4740 . no
H13B H14A 2.4530 . no
H13B H15B 2.4242 . no
H13B H9A 2.5879 4_757 no
H13C C7 2.9529 . no
H13C C8 3.0363 . no
H13C H15A 2.4486 . no
H14A H13B 2.4530 . no
H14A H15B 2.4488 . no
H14B C11 3.0564 . no
H14B H11B 2.5975 . no
H14B H13A 2.4740 . no
H14B H21B 2.4935 1_655 no
H14C C10 2.9406 . no
H14C H10A 2.5031 . no
H14C H15C 2.5060 . no
H15A O4 2.8484 . no
H15A H3A 2.4381 1_565 no
H15A H13C 2.4486 . no
H15B H13B 2.4242 . no
H15B H14A 2.4488 . no
H15C C10 3.0454 . no
H15C C11 2.9939 1_565 no
H15C H10C 2.5250 . no
H15C H11C 2.4920 1_565 no
H15C H14C 2.5060 . no
H16 C20 2.8724 . no
H16 H20B 2.4053 . no
H19A H4B 2.4399 1_545 no
H19A C8 3.0856 4_647 no
H19B O3 2.6098 1_455 no
H20A C25 3.0756 . no
H20A H25A 2.3483 . no
H20B H16 2.4053 . no
H20C H23C 2.4938 . no
H20C H24A 2.5680 1_565 no
H21A C25 3.0780 . no
H21A H25C 2.5502 . no
H21A H25A 2.4555 2_658 no
H21B H14B 2.4936 1_455 no
H21C C24 2.8483 . no
H21C H24C 2.0720 . no
H23A H25B 2.5741 . no
H23A H23A 2.5525 2_758 no
H23B O6 2.6214 . no
H23B H11A 2.5218 . no
H23B H24B 2.5884 . no
H23C C20 3.0074 . no
H23C H20C 2.4938 . no
H24A C20 3.0961 1_545 no
H24A H20C 2.5680 1_545 no
H24A H25B 2.5734 . no
H24A H25C 2.5157 . no
H24B O2 2.8005 1_545 no
H24B C3 3.0895 1_545 no
H24B C5 2.7698 1_545 no
H24B H3 2.5102 1_545 no
H24B H5A 2.4343 1_545 no
H24B H5C 2.4091 1_545 no
H24B H23B 2.5884 . no
H24C C21 2.5699 . no
H24C H21C 2.0720 . no
H24C H25C 2.2575 . no
H25A C20 2.8586 . no
H25A H20A 2.3483 . no
H25A H21A 2.4555 2_658 no
H25B H23A 2.5741 . no
H25B H24A 2.5734 . no
H25C C21 3.0103 . no
H25C H21A 2.5502 . no
H25C H24A 2.5157 . no
H25C H24C 2.2575 . no

loop_
_geom_hbond_atom_site_label_D
_geom_hbond_atom_site_label_H
_geom_hbond_atom_site_label_A
_geom_hbond_distance_DH
_geom_hbond_distance_HA
_geom_hbond_distance_DA
_geom_hbond_angle_DHA
_geom_hbond_site_symmetry_A
_geom_hbond_publ_flag
O5 H5 O3 0.8406 1.9614 2.776(8) 162.85 4_657 yes
C3 H3 O4 0.9996 2.5454 2.968(10) 105.17 . yes
C9 H9B O3 0.9907 2.5394 3.521(11) 170.84 4_757 yes

loop_
_geom_torsion_atom_site_label_1
_geom_torsion_atom_site_label_2
_geom_torsion_atom_site_label_3
_geom_torsion_atom_site_label_4
_geom_torsion
_geom_torsion_publ_flag
C10 Si1 O4 C6 -122.4(7) no
C11 Si1 O4 C6 -3.6(8) no
C12 Si1 O4 C6 117.5(7) no
C10 Si1 C12 C14 56.5(9) no
C11 Si1 C12 C14 -65.7(9) no
O4 Si1 C12 C15 53.1(10) no
C10 Si1 C12 C15 -63.0(11) no
C11 Si1 C12 C15 174.8(10) no
O4 Si1 C12 C13 -65.9(8) no
C10 Si1 C12 C13 178.0(8) no
C11 Si1 C12 C13 55.8(9) no
O4 Si1 C12 C14 172.5(7) no
C21 Si2 C22 C23 171.9(12) no
O6 Si2 C22 C24 -78.5(14) no
C20 Si2 C22 C24 166.4(14) no
C20 Si2 C22 C23 -69.3(14) no
C21 Si2 C22 C24 47.6(15) no
O6 Si2 C22 C23 45.8(13) no
C22 Si2 O6 C16 -179.5(7) no
C20 Si2 O6 C16 -64.1(8) no
C21 Si2 O6 C16 54.9(8) no
O6 Si2 C22 C25 178.6(9) no
C20 Si2 C22 C25 63.5(12) no
C21 Si2 C22 C25 -55.3(12) no
C2 O1 C1 C4 -135.4(7) no
C2 O1 C1 O2 -16.8(7) no
C1 O1 C2 C3 -2.6(7) no
C2 O1 C1 C5 101.8(7) no
C1 O1 C2 C6 -128.7(6) no
C3 O2 C1 C4 148.0(6) no
C3 O2 C1 O1 30.8(7) no
C1 O2 C3 C16 -156.9(5) no
C1 O2 C3 C2 -32.4(7) no
C3 O2 C1 C5 -85.5(7) no
Si1 O4 C6 C2 163.3(5) no
Si1 O4 C6 C7 -74.3(8) no
Si2 O6 C16 C17 -92.5(7) no
Si2 O6 C16 C3 141.6(5) no
O1 C2 C6 O4 60.2(7) no
C6 C2 C3 C16 -97.0(8) no
C3 C2 C6 C7 177.6(6) no
C6 C2 C3 O2 144.4(6) no
O1 C2 C6 C7 -62.9(7) no
C3 C2 C6 O4 -59.3(8) no
O1 C2 C3 O2 20.9(7) no
O1 C2 C3 C16 139.5(6) no
C2 C3 C16 C17 -50.3(9) no
O2 C3 C16 O6 -170.4(5) no
C2 C3 C16 O6 73.1(7) no
O2 C3 C16 C17 66.3(8) no

loop_
_cod_related_entry_id
_cod_related_entry_database
_cod_related_entry_code
1 ChemSpider 9492959
